data_7053635
loop_
_publ_author_name
'Han, Mina'
'Hirade, Tomohiro'
'Hara, Masahiko'

_publ_section_title
;
 A reversibly photoswitchable mononuclear palladium(ii) complex with
 ortho-diethylated azobenzene ligands
;
_journal_issue 12
_journal_name_full 'New Journal of Chemistry'
_journal_page_first 2887
_journal_paper_doi 10.1039/c0nj00345j
_journal_volume 34
_journal_year 2010
_chemical_formula_moiety 'C60 H76 Cl2 N4 O4 Pd '
_chemical_formula_sum 'C60 H76 Cl2 N4 O4 Pd'
_chemical_formula_weight 1094.59
_space_group_IT_number 2
_symmetry_cell_setting triclinic
_symmetry_Int_Tables_number 2
_symmetry_space_group_name_Hall '-P 1'
_symmetry_space_group_name_H-M 'P -1'
_cell_angle_alpha 69.834(5)
_cell_angle_beta 83.695(7)
_cell_angle_gamma 67.156(6)
_cell_formula_units_Z 1
_cell_length_a 9.6229(13)
_cell_length_b 11.6668(15)
_cell_length_c 14.386(2)
_cell_measurement_reflns_used 4286
_cell_measurement_temperature 163.1
_cell_measurement_theta_max 27.5
_cell_measurement_theta_min 3.6
_cell_volume 1396.6(3)
_computing_cell_refinement CrystalClear
_computing_data_collection CrystalClear
_computing_data_reduction CrystalStructure
_computing_publication_material 'CrystalStructure 3.8'
_computing_structure_refinement SHELXL
_computing_structure_solution SIR97
_diffrn_ambient_temperature 163(2)
_diffrn_detector_area_resol_mean 7.31
_diffrn_measured_fraction_theta_full 0.957
_diffrn_measured_fraction_theta_max 0.957
_diffrn_measurement_device_type 'Rigaku Saturn'
_diffrn_measurement_method \w
_diffrn_radiation_type 'Mo K\a'
_diffrn_radiation_wavelength 0.71070
_diffrn_reflns_av_R_equivalents 0.030
_diffrn_reflns_limit_h_max 12
_diffrn_reflns_limit_h_min -11
_diffrn_reflns_limit_k_max 15
_diffrn_reflns_limit_k_min -14
_diffrn_reflns_limit_l_max 18
_diffrn_reflns_limit_l_min -18
_diffrn_reflns_number 11507
_diffrn_reflns_theta_full 27.48
_diffrn_reflns_theta_max 27.48
_exptl_absorpt_coefficient_mu 0.477
_exptl_absorpt_correction_T_max 0.963
_exptl_absorpt_correction_T_min 0.660
_exptl_absorpt_correction_type multi-scan
_exptl_absorpt_process_details 'Jacobson, R. (1998) Private communication'
_exptl_crystal_colour orange
_exptl_crystal_density_diffrn 1.301
_exptl_crystal_density_method 'not measured'
_exptl_crystal_description prism
_exptl_crystal_F_000 576.00
_exptl_crystal_size_max 0.24
_exptl_crystal_size_mid 0.17
_exptl_crystal_size_min 0.08
_refine_diff_density_max 0.45
_refine_diff_density_min -0.65
_refine_ls_extinction_method none
_refine_ls_goodness_of_fit_ref 1.016
_refine_ls_hydrogen_treatment refall
_refine_ls_number_parameters 323
_refine_ls_number_reflns 6141
_refine_ls_R_factor_all 0.0543
_refine_ls_R_factor_gt 0.0415
_refine_ls_shift/su_max 0.0000
_refine_ls_structure_factor_coef Fsqd
_refine_ls_weighting_details 'w = 1/[\s^2^(Fo^2^)+(0.0511P)^2^+0.0000P] where P=(Fo^2^+2Fc^2^)/3'
_refine_ls_weighting_scheme calc
_refine_ls_wR_factor_gt 0.0997
_refine_ls_wR_factor_ref 0.1089
_reflns_number_gt 4568
_reflns_number_total 6141
_reflns_threshold_expression F^2^>2.0\s(F^2^)
_cod_data_source_file c0nj00345j.txt
_cod_data_source_block han100105EtO-2Et-C6-Pd
_cod_original_formula_sum 'C60 H76 Cl2 N4 O4 Pd '
_cod_database_code 7053635

loop_
_symmetry_equiv_pos_site_id
_symmetry_equiv_pos_as_xyz
1 +X,+Y,+Z
2 -X,-Y,-Z

loop_
_atom_site_label
_atom_site_type_symbol
_atom_site_fract_x
_atom_site_fract_y
_atom_site_fract_z
_atom_site_U_iso_or_equiv
_atom_site_adp_type
_atom_site_occupancy
_atom_site_symmetry_multiplicity
_atom_site_calc_flag
_atom_site_refinement_flags
Pd1 Pd 0.5000 0.0000 1.0000 0.02175(11) Uani 1.00 2 d S
Cl1 Cl 0.37935(8) 0.03365(8) 0.85844(5) 0.03405(17) Uani 1.00 1 d .
O1 O -0.1209(2) 0.28470(19) 1.23007(14) 0.0297(4) Uani 1.00 1 d .
O2 O 1.2635(2) 0.1011(2) 0.49272(14) 0.0309(4) Uani 1.00 1 d .
N1 N 0.3772(2) 0.1929(2) 0.98888(15) 0.0218(4) Uani 1.00 1 d .
N2 N 0.3974(2) 0.2932(2) 0.93162(17) 0.0264(5) Uani 1.00 1 d .
C1 C 0.2492(2) 0.2181(2) 1.05204(19) 0.0225(5) Uani 1.00 1 d .
C2 C 0.1742(3) 0.3402(2) 1.0640(2) 0.0288(6) Uani 1.00 1 d .
C3 C 0.0515(3) 0.3584(2) 1.1241(2) 0.0302(6) Uani 1.00 1 d .
C4 C 0.0017(2) 0.2559(2) 1.17241(19) 0.0249(6) Uani 1.00 1 d .
C5 C 0.0766(3) 0.1342(2) 1.1603(2) 0.0302(6) Uani 1.00 1 d .
C6 C 0.2003(3) 0.1157(2) 1.1004(2) 0.0298(6) Uani 1.00 1 d .
C7 C -0.1735(3) 0.1795(2) 1.2822(2) 0.0297(6) Uani 1.00 1 d .
C8 C -0.3076(3) 0.2319(3) 1.3419(2) 0.0319(7) Uani 1.00 1 d .
C9 C -0.4522(2) 0.3227(2) 1.2813(2) 0.0293(6) Uani 1.00 1 d .
C10 C -0.5876(3) 0.3626(3) 1.3462(2) 0.0306(6) Uani 1.00 1 d .
C11 C -0.7358(3) 0.4349(3) 1.2883(2) 0.0398(7) Uani 1.00 1 d .
C12 C -0.8716(3) 0.4688(3) 1.3521(2) 0.0542(10) Uani 1.00 1 d .
C13 C 0.5260(3) 0.2707(2) 0.8690(2) 0.0244(6) Uani 1.00 1 d .
C14 C 0.4958(3) 0.3051(2) 0.7675(2) 0.0253(6) Uani 1.00 1 d .
C15 C 0.6179(3) 0.2824(2) 0.7064(2) 0.0264(6) Uani 1.00 1 d .
C16 C 0.7672(2) 0.2302(2) 0.7418(2) 0.0238(5) Uani 1.00 1 d .
C17 C 0.7893(3) 0.2096(2) 0.8413(2) 0.0248(6) Uani 1.00 1 d .
C18 C 0.6709(3) 0.2325(2) 0.9060(2) 0.0248(6) Uani 1.00 1 d .
C19 C 0.3337(3) 0.3666(3) 0.7280(2) 0.0321(7) Uani 1.00 1 d .
C20 C 0.3146(3) 0.4152(3) 0.6166(2) 0.0498(9) Uani 1.00 1 d .
C21 C 0.6999(3) 0.2330(3) 1.0068(2) 0.0307(6) Uani 1.00 1 d .
C22 C 0.7103(3) 0.3632(3) 0.9977(2) 0.0431(8) Uani 1.00 1 d .
C23 C 0.8964(2) 0.2005(2) 0.67416(19) 0.0230(5) Uani 1.00 1 d .
C24 C 0.8752(3) 0.1996(3) 0.5810(2) 0.0325(7) Uani 1.00 1 d .
C25 C 0.9923(3) 0.1694(3) 0.5177(2) 0.0337(7) Uani 1.00 1 d .
C26 C 1.1377(2) 0.1378(2) 0.5477(2) 0.0254(6) Uani 1.00 1 d .
C27 C 1.1628(3) 0.1401(3) 0.6400(2) 0.0314(6) Uani 1.00 1 d .
C28 C 1.0438(3) 0.1713(3) 0.7018(2) 0.0294(6) Uani 1.00 1 d .
C29 C 1.2425(3) 0.0860(3) 0.4011(2) 0.0339(7) Uani 1.00 1 d .
C30 C 1.3974(3) 0.0208(3) 0.3655(2) 0.0450(8) Uani 1.00 1 d .
H1 H 0.2072 0.4107 1.0311 0.035 Uiso 1.00 1 c R
H2 H 0.0002 0.4418 1.1326 0.036 Uiso 1.00 1 c R
H3 H 0.0432 0.0639 1.1930 0.036 Uiso 1.00 1 c R
H4 H 0.2523 0.0321 1.0923 0.036 Uiso 1.00 1 c R
H5 H -0.0922 0.1044 1.3267 0.036 Uiso 1.00 1 c R
H6 H -0.2030 0.1485 1.2343 0.036 Uiso 1.00 1 c R
H7 H -0.2824 0.2801 1.3780 0.038 Uiso 1.00 1 c R
H8 H -0.3258 0.1563 1.3919 0.038 Uiso 1.00 1 c R
H9 H -0.4734 0.2779 1.2405 0.035 Uiso 1.00 1 c R
H10 H -0.4382 0.4030 1.2358 0.035 Uiso 1.00 1 c R
H11 H -0.5914 0.2825 1.3987 0.037 Uiso 1.00 1 c R
H12 H -0.5734 0.4196 1.3788 0.037 Uiso 1.00 1 c R
H13 H -0.7470 0.3798 1.2527 0.048 Uiso 1.00 1 c R
H14 H -0.7336 0.5173 1.2381 0.048 Uiso 1.00 1 c R
H15 H -0.9081 0.3963 1.3748 0.065 Uiso 1.00 1 c R
H16 H -0.9516 0.5494 1.3132 0.065 Uiso 1.00 1 c R
H17 H -0.8429 0.4826 1.4095 0.065 Uiso 1.00 1 c R
H18 H 0.5998 0.3029 0.6378 0.032 Uiso 1.00 1 c R
H19 H 0.8894 0.1787 0.8661 0.030 Uiso 1.00 1 c R
H20 H 0.2865 0.3005 0.7562 0.038 Uiso 1.00 1 c R
H21 H 0.2780 0.4416 0.7523 0.038 Uiso 1.00 1 c R
H22 H 0.3059 0.5073 0.5902 0.060 Uiso 1.00 1 c R
H23 H 0.2232 0.4087 0.5987 0.060 Uiso 1.00 1 c R
H24 H 0.4024 0.3613 0.5885 0.060 Uiso 1.00 1 c R
H25 H 0.7952 0.1595 1.0361 0.037 Uiso 1.00 1 c R
H26 H 0.6170 0.2202 1.0511 0.037 Uiso 1.00 1 c R
H27 H 0.8153 0.3561 0.9871 0.052 Uiso 1.00 1 c R
H28 H 0.6755 0.3840 1.0587 0.052 Uiso 1.00 1 c R
H29 H 0.6469 0.4332 0.9414 0.052 Uiso 1.00 1 c R
H30 H 0.7756 0.2208 0.5595 0.039 Uiso 1.00 1 c R
H31 H 0.9728 0.1703 0.4540 0.040 Uiso 1.00 1 c R
H32 H 1.2623 0.1202 0.6609 0.038 Uiso 1.00 1 c R
H33 H 1.0630 0.1728 0.7647 0.035 Uiso 1.00 1 c R
H34 H 1.1888 0.1731 0.3517 0.041 Uiso 1.00 1 c R
H35 H 1.1823 0.0308 0.4113 0.041 Uiso 1.00 1 c R
H36 H 1.4346 0.0885 0.3235 0.054 Uiso 1.00 1 c R
H37 H 1.3915 -0.0323 0.3273 0.054 Uiso 1.00 1 c R
H38 H 1.4666 -0.0360 0.4227 0.054 Uiso 1.00 1 c R

loop_
_atom_site_aniso_label
_atom_site_aniso_U_11
_atom_site_aniso_U_22
_atom_site_aniso_U_33
_atom_site_aniso_U_12
_atom_site_aniso_U_13
_atom_site_aniso_U_23
Pd1 0.01914(17) 0.02699(19) 0.01838(16) -0.00765(13) 0.00352(11) -0.00865(13)
Cl1 0.0410(4) 0.0369(4) 0.0238(3) -0.0128(3) -0.0091(3) -0.0087(3)
O1 0.0241(10) 0.0347(11) 0.0300(10) -0.0110(9) 0.0130(8) -0.0140(9)
O2 0.0204(9) 0.0485(13) 0.0248(10) -0.0124(9) 0.0070(7) -0.0158(9)
N1 0.0194(11) 0.0273(13) 0.0180(11) -0.0088(10) 0.0007(8) -0.0066(9)
N2 0.0252(12) 0.0292(13) 0.0241(12) -0.0108(10) 0.0072(9) -0.0093(10)
C1 0.0198(13) 0.0280(15) 0.0191(12) -0.0085(12) 0.0045(10) -0.0089(11)
C2 0.0279(15) 0.0299(16) 0.0330(15) -0.0146(13) 0.0088(12) -0.0136(13)
C3 0.0282(15) 0.0279(16) 0.0371(16) -0.0098(13) 0.0105(12) -0.0173(13)
C4 0.0198(13) 0.0300(16) 0.0207(13) -0.0053(12) 0.0027(10) -0.0087(12)
C5 0.0273(15) 0.0244(16) 0.0358(16) -0.0100(13) 0.0120(12) -0.0091(13)
C6 0.0296(15) 0.0255(15) 0.0326(16) -0.0094(13) 0.0119(12) -0.0121(12)
C7 0.0259(15) 0.0332(17) 0.0253(14) -0.0090(13) 0.0070(11) -0.0081(13)
C8 0.0235(14) 0.0388(18) 0.0246(14) -0.0077(13) 0.0060(11) -0.0063(13)
C9 0.0231(14) 0.0341(17) 0.0264(14) -0.0091(13) 0.0045(11) -0.0079(13)
C10 0.0253(15) 0.0317(17) 0.0321(16) -0.0106(13) 0.0066(12) -0.0094(13)
C11 0.0285(16) 0.0362(19) 0.0461(19) -0.0079(14) 0.0023(14) -0.0089(15)
C12 0.0274(18) 0.048(2) 0.072(2) -0.0054(16) 0.0108(17) -0.015(2)
C13 0.0273(14) 0.0217(14) 0.0237(13) -0.0108(12) 0.0088(11) -0.0074(11)
C14 0.0247(14) 0.0285(16) 0.0241(14) -0.0130(12) 0.0049(11) -0.0081(12)
C15 0.0297(15) 0.0326(16) 0.0191(13) -0.0150(13) 0.0040(11) -0.0082(12)
C16 0.0229(14) 0.0277(15) 0.0241(13) -0.0123(12) 0.0070(11) -0.0112(12)
C17 0.0220(13) 0.0277(15) 0.0256(14) -0.0115(12) 0.0010(11) -0.0076(12)
C18 0.0297(15) 0.0259(15) 0.0203(13) -0.0126(12) 0.0054(11) -0.0082(11)
C19 0.0219(14) 0.0403(19) 0.0307(16) -0.0112(13) 0.0063(12) -0.0101(14)
C20 0.0212(15) 0.073(2) 0.0386(19) -0.0072(16) -0.0028(13) -0.0103(18)
C21 0.0332(16) 0.0400(18) 0.0214(14) -0.0172(14) 0.0062(12) -0.0107(13)
C22 0.057(2) 0.053(2) 0.0303(17) -0.0275(18) 0.0021(14) -0.0202(16)
C23 0.0225(13) 0.0249(15) 0.0214(13) -0.0105(12) 0.0042(10) -0.0068(11)
C24 0.0188(14) 0.0480(19) 0.0283(15) -0.0078(13) 0.0032(11) -0.0160(14)
C25 0.0282(15) 0.051(2) 0.0214(14) -0.0115(14) 0.0013(11) -0.0156(14)
C26 0.0201(13) 0.0302(16) 0.0232(13) -0.0091(12) 0.0065(10) -0.0078(12)
C27 0.0185(14) 0.0463(19) 0.0303(15) -0.0126(13) 0.0021(11) -0.0136(14)
C28 0.0271(15) 0.0428(18) 0.0217(14) -0.0151(13) 0.0030(11) -0.0133(13)
C29 0.0313(16) 0.047(2) 0.0287(15) -0.0159(14) 0.0091(12) -0.0195(14)
C30 0.0317(17) 0.067(2) 0.046(2) -0.0190(17) 0.0153(15) -0.0340(18)

loop_
_atom_type_symbol
_atom_type_description
_atom_type_scat_dispersion_real
_atom_type_scat_dispersion_imag
_atom_type_scat_source
C C 0.003 0.002
;
International Tables for Crystallography
(1992, Vol. C, Tables 4.2.6.8 and 6.1.1.4)
;
H H 0.000 0.000
;
International Tables for Crystallography
(1992, Vol. C, Table 6.1.1.4)
;
Cl Cl 0.148 0.159
;
International Tables for Crystallography
(1992, Vol. C, Tables 4.2.6.8 and 6.1.1.4)
;
N N 0.006 0.003
;
International Tables for Crystallography
(1992, Vol. C, Tables 4.2.6.8 and 6.1.1.4)
;
O O 0.011 0.006
;
International Tables for Crystallography
(1992, Vol. C, Tables 4.2.6.8 and 6.1.1.4)
;
Pd Pd -0.999 1.007
;
International Tables for Crystallography
(1992, Vol. C, Tables 4.2.6.8 and 6.1.1.4)
;

loop_
_geom_angle_atom_site_label_1
_geom_angle_atom_site_label_2
_geom_angle_atom_site_label_3
_geom_angle
_geom_angle_publ_flag
_geom_angle_site_symmetry_1
_geom_angle_site_symmetry_3
Cl1 Pd1 Cl1 180.000(1) yes . 2_657
Cl1 Pd1 N1 89.14(7) yes . .
Cl1 Pd1 N1 90.86(7) yes . 2_657
Cl1 Pd1 N1 90.86(7) yes 2_657 .
Cl1 Pd1 N1 89.14(7) yes 2_657 2_657
N1 Pd1 N1 180.000(1) yes . 2_657
C4 O1 C7 117.0(2) yes . .
C26 O2 C29 117.5(2) yes . .
Pd1 N1 N2 127.68(17) yes . .
Pd1 N1 C1 117.19(17) yes . .
N2 N1 C1 115.1(2) yes . .
N1 N2 C13 116.3(2) yes . .
N1 C1 C2 122.3(2) yes . .
N1 C1 C6 117.8(2) yes . .
C2 C1 C6 119.9(2) yes . .
C1 C2 C3 119.4(2) yes . .
C2 C3 C4 120.8(2) yes . .
O1 C4 C3 115.9(2) yes . .
O1 C4 C5 124.3(2) yes . .
C3 C4 C5 119.7(2) yes . .
C4 C5 C6 119.5(3) yes . .
C1 C6 C5 120.6(2) yes . .
O1 C7 C8 108.2(2) yes . .
C7 C8 C9 114.7(2) yes . .
C8 C9 C10 112.5(2) yes . .
C9 C10 C11 112.9(2) yes . .
C10 C11 C12 113.6(2) yes . .
N2 C13 C14 116.7(2) yes . .
N2 C13 C18 120.9(2) yes . .
C14 C13 C18 121.9(2) yes . .
C13 C14 C15 117.6(2) yes . .
C13 C14 C19 120.2(2) yes . .
C15 C14 C19 122.2(2) yes . .
C14 C15 C16 122.4(2) yes . .
C15 C16 C17 117.2(2) yes . .
C15 C16 C23 120.7(2) yes . .
C17 C16 C23 122.1(2) yes . .
C16 C17 C18 122.8(2) yes . .
C13 C18 C17 117.3(2) yes . .
C13 C18 C21 122.5(2) yes . .
C17 C18 C21 119.7(2) yes . .
C14 C19 C20 115.5(2) yes . .
C18 C21 C22 110.0(2) yes . .
C16 C23 C24 121.4(2) yes . .
C16 C23 C28 122.1(2) yes . .
C24 C23 C28 116.5(2) yes . .
C23 C24 C25 123.0(2) yes . .
C24 C25 C26 119.4(3) yes . .
O2 C26 C25 124.5(2) yes . .
O2 C26 C27 116.3(2) yes . .
C25 C26 C27 119.2(2) yes . .
C26 C27 C28 120.3(2) yes . .
C23 C28 C27 121.6(3) yes . .
O2 C29 C30 107.1(2) yes . .
C1 C2 H1 120.3 no . .
C3 C2 H1 120.3 no . .
C2 C3 H2 119.6 no . .
C4 C3 H2 119.6 no . .
C4 C5 H3 120.2 no . .
C6 C5 H3 120.3 no . .
C1 C6 H4 119.7 no . .
C5 C6 H4 119.7 no . .
O1 C7 H5 110.1 no . .
O1 C7 H6 110.1 no . .
C8 C7 H5 110.0 no . .
C8 C7 H6 110.1 no . .
H5 C7 H6 108.4 no . .
C7 C8 H7 108.6 no . .
C7 C8 H8 108.6 no . .
C9 C8 H7 108.6 no . .
C9 C8 H8 108.6 no . .
H7 C8 H8 107.6 no . .
C8 C9 H9 109.1 no . .
C8 C9 H10 109.1 no . .
C10 C9 H9 109.1 no . .
C10 C9 H10 109.1 no . .
H9 C9 H10 107.8 no . .
C9 C10 H11 109.0 no . .
C9 C10 H12 109.0 no . .
C11 C10 H11 109.0 no . .
C11 C10 H12 109.0 no . .
H11 C10 H12 107.8 no . .
C10 C11 H13 108.8 no . .
C10 C11 H14 108.8 no . .
C12 C11 H13 108.8 no . .
C12 C11 H14 108.8 no . .
H13 C11 H14 107.7 no . .
C11 C12 H15 109.5 no . .
C11 C12 H16 109.5 no . .
C11 C12 H17 109.5 no . .
H15 C12 H16 109.5 no . .
H15 C12 H17 109.5 no . .
H16 C12 H17 109.5 no . .
C14 C15 H18 118.8 no . .
C16 C15 H18 118.8 no . .
C16 C17 H19 118.6 no . .
C18 C17 H19 118.6 no . .
C14 C19 H20 108.4 no . .
C14 C19 H21 108.4 no . .
C20 C19 H20 108.4 no . .
C20 C19 H21 108.4 no . .
H20 C19 H21 107.5 no . .
C19 C20 H22 109.5 no . .
C19 C20 H23 109.5 no . .
C19 C20 H24 109.5 no . .
H22 C20 H23 109.5 no . .
H22 C20 H24 109.5 no . .
H23 C20 H24 109.5 no . .
C18 C21 H25 109.7 no . .
C18 C21 H26 109.7 no . .
C22 C21 H25 109.7 no . .
C22 C21 H26 109.7 no . .
H25 C21 H26 108.2 no . .
C21 C22 H27 109.5 no . .
C21 C22 H28 109.5 no . .
C21 C22 H29 109.5 no . .
H27 C22 H28 109.5 no . .
H27 C22 H29 109.5 no . .
H28 C22 H29 109.5 no . .
C23 C24 H30 118.5 no . .
C25 C24 H30 118.5 no . .
C24 C25 H31 120.3 no . .
C26 C25 H31 120.3 no . .
C26 C27 H32 119.9 no . .
C28 C27 H32 119.9 no . .
C23 C28 H33 119.2 no . .
C27 C28 H33 119.2 no . .
O2 C29 H34 110.3 no . .
O2 C29 H35 110.3 no . .
C30 C29 H34 110.3 no . .
C30 C29 H35 110.3 no . .
H34 C29 H35 108.5 no . .
C29 C30 H36 109.5 no . .
C29 C30 H37 109.5 no . .
C29 C30 H38 109.5 no . .
H36 C30 H37 109.5 no . .
H36 C30 H38 109.5 no . .
H37 C30 H38 109.5 no . .

loop_
_geom_bond_atom_site_label_1
_geom_bond_atom_site_label_2
_geom_bond_distance
_geom_bond_publ_flag
_geom_bond_site_symmetry_2
Pd1 Cl1 2.2942(8) yes .
Pd1 Cl1 2.2942(8) yes 2_657
Pd1 N1 2.053(2) yes .
Pd1 N1 2.053(2) yes 2_657
O1 C4 1.365(3) yes .
O1 C7 1.445(3) yes .
O2 C26 1.377(3) yes .
O2 C29 1.433(4) yes .
N1 N2 1.251(3) yes .
N1 C1 1.444(3) yes .
N2 C13 1.442(3) yes .
C1 C2 1.387(4) yes .
C1 C6 1.387(4) yes .
C2 C3 1.375(3) yes .
C3 C4 1.394(4) yes .
C4 C5 1.383(4) yes .
C5 C6 1.382(4) yes .
C7 C8 1.511(3) yes .
C8 C9 1.518(3) yes .
C9 C10 1.532(3) yes .
C10 C11 1.510(3) yes .
C11 C12 1.513(4) yes .
C13 C14 1.405(4) yes .
C13 C18 1.393(4) yes .
C14 C15 1.385(3) yes .
C14 C19 1.522(3) yes .
C15 C16 1.401(3) yes .
C16 C17 1.393(4) yes .
C16 C23 1.499(3) yes .
C17 C18 1.392(3) yes .
C18 C21 1.509(4) yes .
C19 C20 1.511(4) yes .
C21 C22 1.521(5) yes .
C23 C24 1.381(4) yes .
C23 C28 1.393(4) yes .
C24 C25 1.383(3) yes .
C25 C26 1.380(4) yes .
C26 C27 1.386(4) yes .
C27 C28 1.382(3) yes .
C29 C30 1.511(4) yes .
C2 H1 0.950 no .
C3 H2 0.950 no .
C5 H3 0.950 no .
C6 H4 0.950 no .
C7 H5 0.990 no .
C7 H6 0.990 no .
C8 H7 0.990 no .
C8 H8 0.990 no .
C9 H9 0.990 no .
C9 H10 0.990 no .
C10 H11 0.990 no .
C10 H12 0.990 no .
C11 H13 0.990 no .
C11 H14 0.990 no .
C12 H15 0.980 no .
C12 H16 0.980 no .
C12 H17 0.980 no .
C15 H18 0.950 no .
C17 H19 0.950 no .
C19 H20 0.990 no .
C19 H21 0.990 no .
C20 H22 0.980 no .
C20 H23 0.980 no .
C20 H24 0.980 no .
C21 H25 0.990 no .
C21 H26 0.990 no .
C22 H27 0.980 no .
C22 H28 0.980 no .
C22 H29 0.980 no .
C24 H30 0.950 no .
C25 H31 0.950 no .
C27 H32 0.950 no .
C28 H33 0.950 no .
C29 H34 0.990 no .
C29 H35 0.990 no .
C30 H36 0.980 no .
C30 H37 0.980 no .
C30 H38 0.980 no .
